data_2234484
loop_
_publ_author_name
'Li, Ya-Feng'
'Gao, Yue'
'Xu, Yue'
'Qin, Xiao-lin'
'Gao, Wen-Yuan'

_publ_section_title
;
 <i>catena</i>-Poly[[triaquacopper(II)]-\m~2~-furan-2,5-dicarboxylato-\k^4^<i>O</i>^1^,<i>O</i>^2^:<i>O</i>^2^,<i>O</i>^2'^]
;
_journal_coeditor_code ZJ2064
_journal_issue 4
_journal_name_full 'Acta Crystallographica Section E'
_journal_page_first m445
_journal_paper_doi 10.1107/S1600536812010161
_journal_volume 68
_journal_year 2012
_chemical_formula_iupac '[Cu (C6 H2 O5) (H2 O)3]'
_chemical_formula_moiety 'C6 H8 Cu O8'
_chemical_formula_sum 'C6 H8 Cu O8'
_chemical_formula_weight 271.66
_chemical_name_systematic
;
<i>catena</i>-Poly[[triaquacopper(II)]-\m~2~-furan-2,5-dicarboxylato-
\k^4^<i>O</i>^1^,<i>O</i>^2^:<i>O</i>^2^,<i>O</i>^2'^]
;
_space_group_IT_number 14
_symmetry_cell_setting monoclinic
_symmetry_space_group_name_Hall '-P 2ybc'
_symmetry_space_group_name_H-M 'P 1 21/c 1'
_atom_sites_solution_hydrogens geom
_atom_sites_solution_primary direct
_atom_sites_solution_secondary difmap
_audit_creation_method SHELXL-97
_cell_angle_alpha 90.00
_cell_angle_beta 93.92(3)
_cell_angle_gamma 90.00
_cell_formula_units_Z 4
_cell_length_a 7.0559(14)
_cell_length_b 15.040(3)
_cell_length_c 8.1578(16)
_cell_measurement_reflns_used 2000
_cell_measurement_temperature 296(2)
_cell_measurement_theta_max 27.48
_cell_measurement_theta_min 3.20
_cell_volume 863.7(3)
_computing_cell_refinement 'PROCESS-AUTO (Rigaku, 1998)'
_computing_data_collection 'PROCESS-AUTO (Rigaku, 1998)'
_computing_data_reduction 'CrystalStructure (Rigaku/MSC, 2002)'
_computing_molecular_graphics 'DIAMOND (Brandenburg, 2000)'
_computing_publication_material 'SHELXL97 (Sheldrick, 2008)'
_computing_structure_refinement 'SHELXL97 (Sheldrick, 2008)'
_computing_structure_solution 'SHELXS97 (Sheldrick, 2008)'
_diffrn_ambient_temperature 296(2)
_diffrn_detector_area_resol_mean 10.00
_diffrn_measured_fraction_theta_full 0.997
_diffrn_measured_fraction_theta_max 0.997
_diffrn_measurement_device_type 'Rigaku R-AXIS RAPID'
_diffrn_measurement_method \w
_diffrn_radiation_monochromator graphite
_diffrn_radiation_source 'fine-focus sealed tube'
_diffrn_radiation_type MoK\a
_diffrn_radiation_wavelength 0.71073
_diffrn_reflns_av_R_equivalents 0.0393
_diffrn_reflns_av_sigmaI/netI 0.0305
_diffrn_reflns_limit_h_max 9
_diffrn_reflns_limit_h_min -9
_diffrn_reflns_limit_k_max 19
_diffrn_reflns_limit_k_min -18
_diffrn_reflns_limit_l_max 10
_diffrn_reflns_limit_l_min -10
_diffrn_reflns_number 8400
_diffrn_reflns_theta_full 27.48
_diffrn_reflns_theta_max 27.48
_diffrn_reflns_theta_min 3.20
_exptl_absorpt_coefficient_mu 2.554
_exptl_absorpt_correction_T_max 0.7492
_exptl_absorpt_correction_T_min 0.7006
_exptl_absorpt_correction_type multi-scan
_exptl_absorpt_process_details '(ABSCOR; Higashi, 1995)'
_exptl_crystal_colour 'light blue'
_exptl_crystal_density_diffrn 2.089
_exptl_crystal_density_method 'not measured'
_exptl_crystal_description block
_exptl_crystal_F_000 548
_exptl_crystal_size_max 0.15
_exptl_crystal_size_mid 0.14
_exptl_crystal_size_min 0.12
_refine_diff_density_max 0.429
_refine_diff_density_min -0.437
_refine_ls_extinction_method none
_refine_ls_goodness_of_fit_ref 1.092
_refine_ls_hydrogen_treatment mixed
_refine_ls_matrix_type full
_refine_ls_number_parameters 154
_refine_ls_number_reflns 1985
_refine_ls_number_restraints 10
_refine_ls_restrained_S_all 1.092
_refine_ls_R_factor_all 0.0420
_refine_ls_R_factor_gt 0.0314
_refine_ls_shift/su_max 0.001
_refine_ls_shift/su_mean 0.000
_refine_ls_structure_factor_coef Fsqd
_refine_ls_weighting_details 'calc w=1/[\s^2^(Fo^2^)+(0.0277P)^2^+0.6600P] where P=(Fo^2^+2Fc^2^)/3'
_refine_ls_weighting_scheme calc
_refine_ls_wR_factor_gt 0.0668
_refine_ls_wR_factor_ref 0.0699
_reflns_number_gt 1656
_reflns_number_total 1985
_reflns_threshold_expression I>2sigma(I)
_cod_data_source_file zj2064.cif
_cod_data_source_block I
_cod_original_sg_symbol_Hall '-P 2ybc '
_cod_original_sg_symbol_H-M 'P 21/c'
_cod_database_code 2234484
_cod_database_fobs_code 2234484

loop_
_symmetry_equiv_pos_as_xyz
'x, y, z'
'-x, y+1/2, -z+1/2'
'-x, -y, -z'
'x, -y-1/2, z-1/2'

loop_
_atom_site_type_symbol
_atom_site_label
_atom_site_fract_x
_atom_site_fract_y
_atom_site_fract_z
_atom_site_U_iso_or_equiv
_atom_site_adp_type
_atom_site_calc_flag
_atom_site_refinement_flags
_atom_site_occupancy
_atom_site_symmetry_multiplicity
Cu Cu1 0.25359(5) 0.68635(2) 0.66688(4) 0.02149(11) Uani d D 1 1
O O1 0.2757(3) 0.66588(12) 1.1767(2) 0.0271(5) Uani d . 1 1
O O2 0.2608(3) 0.69971(11) 0.9141(2) 0.0260(4) Uani d . 1 1
O O3 0.2629(3) 0.52292(11) 0.82901(19) 0.0198(4) Uani d . 1 1
O O4 0.3038(3) 0.42902(12) 0.5442(2) 0.0370(5) Uani d . 1 1
O O5 0.2282(3) 0.30371(11) 0.6657(2) 0.0263(4) Uani d . 1 1
C C1 0.2663(4) 0.64357(16) 1.0277(3) 0.0183(5) Uani d . 1 1
C C2 0.2593(4) 0.54734(15) 0.9908(3) 0.0188(5) Uani d . 1 1
C C3 0.2454(5) 0.47559(17) 1.0867(3) 0.0288(6) Uani d . 1 1
H H3 0.2409 0.4750 1.2003 0.035 Uiso calc R 1 1
C C4 0.2389(5) 0.40085(17) 0.9808(3) 0.0285(6) Uani d . 1 1
H H4 0.2283 0.3416 1.0116 0.034 Uiso calc R 1 1
C C5 0.2511(4) 0.43186(15) 0.8272(3) 0.0192(5) Uani d . 1 1
C C6 0.2608(4) 0.38628(16) 0.6674(3) 0.0198(5) Uani d . 1 1
O O1W 0.5258(3) 0.67555(14) 0.6763(2) 0.0320(5) Uani d D 1 1
H H1A 0.588(4) 0.7150(17) 0.721(4) 0.038 Uiso d D 1 1
H H1B 0.573(4) 0.6500(19) 0.605(3) 0.038 Uiso d D 1 1
O O2W -0.0197(3) 0.69352(15) 0.6594(3) 0.0356(5) Uani d D 1 1
H H2A -0.060(5) 0.7333(18) 0.716(3) 0.043 Uiso d D 1 1
H H2B -0.074(5) 0.690(2) 0.570(2) 0.043 Uiso d D 1 1
O O3W 0.2223(3) 0.60185(12) 0.4812(2) 0.0261(4) Uani d D 1 1
H H3A 0.258(4) 0.5519(10) 0.503(3) 0.031 Uiso d D 1 1
H H3B 0.245(4) 0.6171(18) 0.391(2) 0.031 Uiso d D 1 1

loop_
_atom_site_aniso_label
_atom_site_aniso_U_11
_atom_site_aniso_U_22
_atom_site_aniso_U_33
_atom_site_aniso_U_12
_atom_site_aniso_U_13
_atom_site_aniso_U_23
Cu1 0.02457(18) 0.02215(17) 0.01807(16) 0.00066(14) 0.00374(11) -0.00597(13)
O1 0.0528(14) 0.0170(9) 0.0118(8) -0.0027(8) 0.0048(8) -0.0024(7)
O2 0.0502(13) 0.0154(8) 0.0128(8) 0.0014(8) 0.0053(8) 0.0000(7)
O3 0.0368(11) 0.0108(8) 0.0120(7) -0.0012(7) 0.0037(7) -0.0012(7)
O4 0.0747(17) 0.0181(9) 0.0202(9) 0.0038(10) 0.0169(10) 0.0004(8)
O5 0.0432(13) 0.0127(9) 0.0237(9) -0.0066(8) 0.0073(8) -0.0050(7)
C1 0.0236(14) 0.0162(11) 0.0156(11) 0.0012(10) 0.0041(9) -0.0006(10)
C2 0.0276(14) 0.0152(11) 0.0138(10) 0.0013(10) 0.0019(9) -0.0023(10)
C3 0.053(2) 0.0201(12) 0.0129(12) -0.0026(13) 0.0030(11) -0.0011(11)
C4 0.0534(19) 0.0132(11) 0.0187(12) -0.0006(12) 0.0014(12) 0.0001(11)
C5 0.0272(13) 0.0109(10) 0.0196(11) -0.0008(10) 0.0018(9) -0.0026(10)
C6 0.0236(13) 0.0173(12) 0.0184(11) 0.0023(10) 0.0014(9) -0.0021(10)
O1W 0.0244(11) 0.0360(12) 0.0357(11) 0.0011(9) 0.0028(9) -0.0173(9)
O2W 0.0238(11) 0.0479(13) 0.0353(11) 0.0004(10) 0.0025(8) -0.0235(11)
O3W 0.0484(13) 0.0161(8) 0.0144(8) 0.0038(9) 0.0057(8) 0.0012(7)

loop_
_atom_type_symbol
_atom_type_description
_atom_type_scat_dispersion_real
_atom_type_scat_dispersion_imag
_atom_type_scat_source
C C 0.0033 0.0016 'International Tables Vol C Tables 4.2.6.8 and 6.1.1.4'
H H 0.0000 0.0000 'International Tables Vol C Tables 4.2.6.8 and 6.1.1.4'
N N 0.0061 0.0033 'International Tables Vol C Tables 4.2.6.8 and 6.1.1.4'
O O 0.0106 0.0060 'International Tables Vol C Tables 4.2.6.8 and 6.1.1.4'
Cu Cu 0.3201 1.2651 'International Tables Vol C Tables 4.2.6.8 and 6.1.1.4'

loop_
_geom_angle_atom_site_label_1
_geom_angle_atom_site_label_2
_geom_angle_atom_site_label_3
_geom_angle_site_symmetry_1
_geom_angle_site_symmetry_3
_geom_angle
O1W Cu1 O2W . . 178.29(10)
O1W Cu1 O3W . . 92.01(9)
O2W Cu1 O3W . . 87.28(9)
O1W Cu1 O2 . . 90.67(9)
O2W Cu1 O2 . . 89.03(9)
O3W Cu1 O2 . . 145.16(7)
O1W Cu1 O1 . 4_575 90.89(8)
O2W Cu1 O1 . 4_575 90.73(9)
O3W Cu1 O1 . 4_575 132.21(7)
O2 Cu1 O1 . 4_575 82.44(6)
C1 O1 Cu1 . 4_576 103.45(15)
C1 O2 Cu1 . . 131.89(15)
C2 O3 C5 . . 105.81(17)
O2 C1 O1 . . 122.1(2)
O2 C1 C2 . . 120.7(2)
O1 C1 C2 . . 117.2(2)
C3 C2 O3 . . 110.7(2)
C3 C2 C1 . . 132.2(2)
O3 C2 C1 . . 117.1(2)
C2 C3 C4 . . 106.5(2)
C2 C3 H3 . . 126.8
C4 C3 H3 . . 126.8
C5 C4 C3 . . 106.9(2)
C5 C4 H4 . . 126.5
C3 C4 H4 . . 126.5
C4 C5 O3 . . 110.1(2)
C4 C5 C6 . . 132.1(2)
O3 C5 C6 . . 117.8(2)
O4 C6 O5 1 . 123.5(2)
O4 C6 O5 . . 123.5(2)
O4 C6 C5 1 . 120.0(2)
O4 C6 C5 . . 120.0(2)
O5 C6 C5 . . 116.5(2)
Cu1 O1W H1A . . 118(2)
Cu1 O1W H1B . . 119(2)
H1A O1W H1B . . 116(3)
Cu1 O2W H2A . . 114(2)
Cu1 O2W H2B . . 116(3)
H2A O2W H2B . . 113(3)
Cu1 O3W H3A . . 114.5(15)
Cu1 O3W H3B . . 120(2)
H3A O3W H3B . . 113(2)

loop_
_geom_bond_atom_site_label_1
_geom_bond_atom_site_label_2
_geom_bond_site_symmetry_2
_geom_bond_distance
Cu1 O1W . 1.924(2)
Cu1 O2W . 1.928(2)
Cu1 O3W . 1.9782(18)
Cu1 O2 . 2.0243(17)
Cu1 O1 4_575 2.2289(18)
O1 C1 . 1.258(3)
O1 Cu1 4_576 2.2289(18)
O2 C1 . 1.252(3)
O3 C2 . 1.372(3)
O3 C5 . 1.372(3)
O4 C6 . 1.248(3)
O5 C6 . 1.263(3)
C1 C2 . 1.478(3)
C2 C3 . 1.340(4)
C3 C4 . 1.416(4)
C3 H3 . 0.9300
C4 C5 . 1.345(3)
C4 H4 . 0.9300
C5 C6 . 1.479(3)
C6 O4 1 1.248(3)
O1W H1A . 0.809(17)
O1W H1B . 0.791(17)
O2W H2A . 0.816(17)
O2W H2B . 0.802(17)
O3W H3A . 0.807(15)
O3W H3B . 0.799(16)

loop_
_geom_hbond_atom_site_label_D
_geom_hbond_atom_site_label_H
_geom_hbond_atom_site_label_A
_geom_hbond_site_symmetry_A
_geom_hbond_distance_DH
_geom_hbond_distance_HA
_geom_hbond_distance_DA
_geom_hbond_angle_DHA
O1W H1A O5 2_656 0.809(17) 2.039(18) 2.843(3) 173(3)
O1W H1B O4 3_666 0.791(17) 1.947(17) 2.729(3) 170(3)
O2W H2A O5 2_556 0.816(17) 1.91(2) 2.690(3) 161(3)
O2W H2B O4 3_566 0.802(17) 2.55(3) 3.118(3) 129(3)
O3W H3A O4 1 0.807(15) 1.903(15) 2.704(3) 171(3)
O3W H3B O1 1_554 0.799(16) 1.921(16) 2.715(2) 172(3)

loop_
_geom_torsion_atom_site_label_1
_geom_torsion_atom_site_label_2
_geom_torsion_atom_site_label_3
_geom_torsion_atom_site_label_4
_geom_torsion_site_symmetry_1
_geom_torsion_site_symmetry_4
_geom_torsion
O1W Cu1 O2 C1 . . -84.2(2)
O2W Cu1 O2 C1 . . 94.1(2)
O3W Cu1 O2 C1 . . 10.3(3)
O1 Cu1 O2 C1 4_575 . -175.0(3)
Cu1 O2 C1 O1 . . 177.90(19)
Cu1 O2 C1 C2 . . -3.0(4)
Cu1 O1 C1 O2 4_576 . 4.6(3)
Cu1 O1 C1 C2 4_576 . -174.55(19)
C5 O3 C2 C3 . . -0.2(3)
C5 O3 C2 C1 . . -178.8(2)
O2 C1 C2 C3 . . -172.9(3)
O1 C1 C2 C3 . . 6.3(5)
O2 C1 C2 O3 . . 5.4(4)
O1 C1 C2 O3 . . -175.4(2)
O3 C2 C3 C4 . . -0.2(3)
C1 C2 C3 C4 . . 178.1(3)
C2 C3 C4 C5 . . 0.6(4)
C3 C4 C5 O3 . . -0.7(3)
C3 C4 C5 C6 . . 176.7(3)
C2 O3 C5 C4 . . 0.5(3)
C2 O3 C5 C6 . . -177.2(2)
O4 O4 C6 O5 1 . 0.0(3)
O4 O4 C6 C5 1 . 0.0(3)
C4 C5 C6 O4 . 1 -167.8(3)
O3 C5 C6 O4 . 1 9.3(4)
C4 C5 C6 O4 . . -167.8(3)
O3 C5 C6 O4 . . 9.3(4)
C4 C5 C6 O5 . . 10.6(5)
O3 C5 C6 O5 . . -172.3(2)
